data_4076924
loop_
_publ_author_name
'Han, Joon Soo'
'Lim, Weon Cheol'
'Yoo, Bok Ryul'
'Jin, Jung-Il'
'Jung, Il Nam'

_publ_section_title
;
 Friedel&#x2212;Crafts Alkylation of Polychlorobenzenes with
 (1,2-Dichloroethyl)trichlorosilane
;
_journal_issue 18
_journal_name_full Organometallics
_journal_page_first 3803
_journal_paper_doi 10.1021/om020296c
_journal_volume 21
_journal_year 2002
_chemical_formula_sum 'C16 H6 Cl14 Si2'
_chemical_formula_weight 750.69
_chemical_melting_point 484(1)
_chemical_name_common
;1,2-trans-2,3-trans-4,5,6,7-Tetrachloro-1-(2,3,4,5-tetrachlorophenyl)
-2-trichlorosilyl-3-(trichlorosilylmethyl)indane 
;
_chemical_name_systematic
; 
1,2-trans-2,3-trans-4,5,6,7-Tetrachloro-1-(2,3,4,5-tetrachlorophenyl)
-2-trichlorosilyl-3-(trichlorosilylmethyl)indane 
;
_space_group_IT_number 2
_symmetry_cell_setting triclinic
_symmetry_space_group_name_Hall '-P 1'
_symmetry_space_group_name_H-M 'P -1'
_atom_sites_solution_hydrogens geom
_atom_sites_solution_primary direct
_atom_sites_solution_secondary difmap
_audit_creation_method SHELXL-97
_cell_angle_alpha 81.684(5)
_cell_angle_beta 84.035(5)
_cell_angle_gamma 76.512(5)
_cell_formula_units_Z 2
_cell_length_a 8.751(2)
_cell_length_b 12.110(3)
_cell_length_c 13.516(4)
_cell_measurement_reflns_used 4274
_cell_measurement_temperature 213(2)
_cell_measurement_theta_max 28.31
_cell_measurement_theta_min 1.53
_cell_volume 1374.5(6)
_computing_cell_refinement 'SMART v5.060'
_computing_data_collection 'SMART v5.060'
_computing_data_reduction 'SAINT v6.02'
_computing_molecular_graphics 'XSHELL v4.01'
_computing_publication_material 'XSHELL v4.01'
_computing_structure_refinement 'SHELXL-97 (Sheldrick, 1997)'
_computing_structure_solution 'SHELXS-97 (Sheldrick, 1990)'
_diffrn_ambient_temperature 213(2)
_diffrn_measured_fraction_theta_full 0.827
_diffrn_measured_fraction_theta_max 0.827
_diffrn_measurement_device_type 'Bruker SMART CCD-1000'
_diffrn_measurement_method 'phi and omega scans'
_diffrn_radiation_monochromator graphite
_diffrn_radiation_source 'fine-focus sealed tube'
_diffrn_radiation_type MoK\a
_diffrn_radiation_wavelength 0.71073
_diffrn_reflns_av_R_equivalents 0.0370
_diffrn_reflns_av_sigmaI/netI 0.0609
_diffrn_reflns_limit_h_max 10
_diffrn_reflns_limit_h_min -10
_diffrn_reflns_limit_k_max 16
_diffrn_reflns_limit_k_min -13
_diffrn_reflns_limit_l_max 18
_diffrn_reflns_limit_l_min -17
_diffrn_reflns_number 10698
_diffrn_reflns_theta_full 28.31
_diffrn_reflns_theta_max 28.31
_diffrn_reflns_theta_min 1.53
_exptl_absorpt_coefficient_mu 1.499
_exptl_absorpt_correction_T_max 1.000000
_exptl_absorpt_correction_T_min 0.571886
_exptl_absorpt_correction_type empirical
_exptl_absorpt_process_details (SADABS;Blessing,1995)
_exptl_crystal_colour transparency
_exptl_crystal_density_diffrn 1.814
_exptl_crystal_density_method 'not measured'
_exptl_crystal_description rectangular
_exptl_crystal_F_000 736
_exptl_crystal_size_max 0.37
_exptl_crystal_size_mid 0.35
_exptl_crystal_size_min 0.21
_refine_diff_density_max 0.455
_refine_diff_density_min -0.380
_refine_diff_density_rms 0.088
_refine_ls_extinction_coef 0.0000(6)
_refine_ls_extinction_expression Fc^*^=kFc[1+0.001xFc^2^\l^3^/sin(2\q)]^-1/4^
_refine_ls_extinction_method SHELXL
_refine_ls_goodness_of_fit_ref 0.962
_refine_ls_hydrogen_treatment mixed
_refine_ls_matrix_type full
_refine_ls_number_parameters 293
_refine_ls_number_reflns 5650
_refine_ls_number_restraints 0
_refine_ls_restrained_S_all 0.962
_refine_ls_R_factor_all 0.0898
_refine_ls_R_factor_gt 0.0492
_refine_ls_shift/su_max 4.472
_refine_ls_shift/su_mean 0.015
_refine_ls_structure_factor_coef Fsqd
_refine_ls_weighting_details 'calc w=1/[\s^2^(Fo^2^)+(0.0647P)^2^+0.0000P] where P=(Fo^2^+2Fc^2^)/3'
_refine_ls_weighting_scheme calc
_refine_ls_wR_factor_gt 0.1066
_refine_ls_wR_factor_ref 0.1217
_reflns_number_gt 3646
_reflns_number_total 5650
_reflns_threshold_expression >2sigma(I)
_cod_data_source_file om020296c.cif
_cod_data_source_block compound4
_cod_depositor_comments
;
The following automatic conversions were performed:

'_symmetry_cell_setting' value 'Triclinic' changed to 'triclinic'
according to /home/saulius/struct/CIF-dictionaries/cif_core.dic
dictionary named 'cif_core.dic' version 2.4.1 from 2010-06-29.

Automatic conversion script
Id: cif_fix_values 1715 2011-07-08 13:25:40Z adriana 
;
_cod_original_cell_volume 1374.5(7)
_cod_original_sg_symbol_H-M P-1
_cod_database_code 4076924

loop_
_symmetry_equiv_pos_as_xyz
'x, y, z'
'-x, -y, -z'

loop_
_atom_site_label
_atom_site_type_symbol
_atom_site_fract_x
_atom_site_fract_y
_atom_site_fract_z
_atom_site_U_iso_or_equiv
_atom_site_adp_type
_atom_site_occupancy
_atom_site_symmetry_multiplicity
_atom_site_calc_flag
_atom_site_refinement_flags
Si1 Si 0.55933(14) 0.27326(10) 1.02810(8) 0.0364(3) Uani 1 1 d .
Si2 Si 0.39729(13) 0.23906(10) 0.70480(9) 0.0347(3) Uani 1 1 d .
Cl1 Cl 0.34640(15) 0.38062(12) 1.00509(10) 0.0624(4) Uani 1 1 d .
Cl2 Cl 0.52322(18) 0.11492(11) 1.07874(10) 0.0609(4) Uani 1 1 d .
Cl3 Cl 0.65784(16) 0.33024(11) 1.13421(8) 0.0555(3) Uani 1 1 d .
Cl4 Cl 0.26479(13) 0.34443(10) 0.59977(8) 0.0472(3) Uani 1 1 d .
Cl5 Cl 0.24934(14) 0.19279(12) 0.82154(10) 0.0557(3) Uani 1 1 d .
Cl6 Cl 0.51043(15) 0.09572(11) 0.64375(11) 0.0607(4) Uani 1 1 d .
Cl7 Cl 0.90404(15) -0.01347(9) 0.88433(9) 0.0498(3) Uani 1 1 d .
Cl8 Cl 1.16613(13) -0.08047(10) 0.71136(11) 0.0557(4) Uani 1 1 d .
Cl9 Cl 1.16430(13) 0.07771(11) 0.50697(9) 0.0518(3) Uani 1 1 d .
Cl10 Cl 0.91522(12) 0.31198(10) 0.48025(8) 0.0456(3) Uani 1 1 d .
Cl11 Cl 0.43695(11) 0.58104(9) 0.61499(8) 0.0384(3) Uani 1 1 d .
Cl12 Cl 0.54849(14) 0.79655(9) 0.64972(9) 0.0481(3) Uani 1 1 d .
Cl13 Cl 0.85864(15) 0.76912(10) 0.75739(10) 0.0539(3) Uani 1 1 d .
Cl14 Cl 1.07195(14) 0.52421(12) 0.80690(11) 0.0618(4) Uani 1 1 d .
C1 C 0.6965(5) 0.2673(4) 0.9150(3) 0.0351(10) Uani 1 1 d .
H1A H 0.7094 0.3444 0.8914 0.042 Uiso 1 1 calc R
H1B H 0.7984 0.2222 0.9342 0.042 Uiso 1 1 calc R
C2 C 0.6500(4) 0.2172(3) 0.8257(3) 0.0297(9) Uani 1 1 d .
H2 H 0.5971 0.1549 0.8518 0.036 Uiso 1 1 calc R
C3 C 0.5422(4) 0.3069(3) 0.7523(3) 0.0283(9) Uani 1 1 d .
H3 H 0.4857 0.3716 0.7873 0.034 Uiso 1 1 calc R
C4 C 0.6595(4) 0.3492(3) 0.6654(3) 0.0270(9) Uani 1 1 d .
H4 H 0.6108 0.3640 0.6013 0.032 Uiso 1 1 calc R
C5 C 0.7947(4) 0.2453(3) 0.6655(3) 0.0281(9) Uani 1 1 d .
C6 C 0.7915(4) 0.1728(3) 0.7557(3) 0.0286(9) Uani 1 1 d .
C7 C 0.9080(5) 0.0737(3) 0.7705(3) 0.0332(10) Uani 1 1 d .
C8 C 1.0234(5) 0.0437(3) 0.6941(3) 0.0365(10) Uani 1 1 d .
C9 C 1.0249(4) 0.1161(4) 0.6028(3) 0.0336(10) Uani 1 1 d .
C10 C 0.9118(4) 0.2179(3) 0.5897(3) 0.0310(9) Uani 1 1 d .
C11 C 0.7120(4) 0.4555(3) 0.6851(3) 0.0260(8) Uani 1 1 d .
C12 C 0.8545(4) 0.4471(3) 0.7269(3) 0.0335(10) Uani 1 1 d .
H12 H 0.9212 0.3755 0.7402 0.040 Uiso 1 1 calc R
C13 C 0.8984(5) 0.5424(4) 0.7490(3) 0.0356(10) Uani 1 1 d .
C14 C 0.8050(5) 0.6513(4) 0.7274(3) 0.0348(9) Uani 1 1 d .
C15 C 0.6646(5) 0.6622(3) 0.6813(3) 0.0323(9) Uani 1 1 d .
C16 C 0.6171(4) 0.5654(3) 0.6638(3) 0.0292(9) Uani 1 1 d .

loop_
_atom_site_aniso_label
_atom_site_aniso_U_11
_atom_site_aniso_U_22
_atom_site_aniso_U_33
_atom_site_aniso_U_23
_atom_site_aniso_U_13
_atom_site_aniso_U_12
Si1 0.0458(7) 0.0364(6) 0.0270(6) -0.0037(5) -0.0009(5) -0.0103(5)
Si2 0.0290(6) 0.0359(6) 0.0412(7) -0.0079(5) -0.0058(5) -0.0081(5)
Cl1 0.0501(7) 0.0726(9) 0.0520(7) -0.0050(6) 0.0011(5) 0.0079(7)
Cl2 0.0894(10) 0.0491(7) 0.0483(7) -0.0002(6) 0.0031(6) -0.0309(7)
Cl3 0.0800(9) 0.0628(8) 0.0323(6) -0.0090(5) -0.0063(6) -0.0300(7)
Cl4 0.0382(6) 0.0570(7) 0.0483(6) -0.0024(5) -0.0150(5) -0.0118(5)
Cl5 0.0467(7) 0.0678(8) 0.0562(7) 0.0036(6) 0.0003(5) -0.0287(6)
Cl6 0.0488(7) 0.0512(7) 0.0886(10) -0.0359(7) -0.0151(7) -0.0033(6)
Cl7 0.0583(7) 0.0384(6) 0.0479(6) 0.0061(5) -0.0146(5) -0.0035(5)
Cl8 0.0337(6) 0.0369(6) 0.0904(10) -0.0079(6) -0.0073(6) 0.0057(5)
Cl9 0.0302(6) 0.0655(8) 0.0588(7) -0.0259(6) 0.0081(5) -0.0028(5)
Cl10 0.0338(6) 0.0648(7) 0.0324(5) 0.0009(5) 0.0018(4) -0.0054(5)
Cl11 0.0288(5) 0.0427(6) 0.0406(6) -0.0041(4) -0.0101(4) 0.0010(4)
Cl12 0.0483(7) 0.0287(6) 0.0604(7) -0.0003(5) 0.0061(5) -0.0019(5)
Cl13 0.0616(8) 0.0459(7) 0.0634(8) -0.0201(6) 0.0046(6) -0.0263(6)
Cl14 0.0412(7) 0.0683(8) 0.0853(10) -0.0257(7) -0.0245(6) -0.0126(6)
C1 0.035(2) 0.041(2) 0.030(2) -0.0039(18) -0.0059(17) -0.0088(19)
C2 0.030(2) 0.029(2) 0.030(2) -0.0008(16) -0.0034(16) -0.0082(17)
C3 0.029(2) 0.028(2) 0.0281(19) -0.0056(16) -0.0019(15) -0.0055(17)
C4 0.0232(19) 0.031(2) 0.0260(19) -0.0053(16) -0.0042(15) -0.0032(16)
C5 0.026(2) 0.032(2) 0.0274(19) -0.0071(16) -0.0043(15) -0.0065(17)
C6 0.027(2) 0.029(2) 0.032(2) -0.0095(16) -0.0045(16) -0.0063(17)
C7 0.032(2) 0.030(2) 0.039(2) -0.0034(17) -0.0104(17) -0.0066(18)
C8 0.027(2) 0.028(2) 0.055(3) -0.0113(19) -0.0088(19) -0.0019(18)
C9 0.025(2) 0.042(2) 0.037(2) -0.0162(19) -0.0009(16) -0.0082(18)
C10 0.026(2) 0.040(2) 0.029(2) -0.0059(17) 0.0005(15) -0.0097(18)
C11 0.025(2) 0.029(2) 0.0243(18) -0.0028(15) 0.0011(14) -0.0077(16)
C12 0.024(2) 0.036(2) 0.039(2) -0.0081(18) -0.0050(16) -0.0009(18)
C13 0.030(2) 0.044(2) 0.035(2) -0.0105(19) 0.0000(17) -0.0128(19)
C14 0.038(2) 0.035(2) 0.035(2) -0.0105(18) 0.0079(17) -0.0169(19)
C15 0.034(2) 0.030(2) 0.030(2) -0.0040(17) 0.0081(16) -0.0049(18)
C16 0.026(2) 0.035(2) 0.0261(19) -0.0042(16) -0.0010(15) -0.0058(17)

loop_
_atom_type_symbol
_atom_type_description
_atom_type_scat_dispersion_real
_atom_type_scat_dispersion_imag
_atom_type_scat_source
C C 0.0033 0.0016 'International Tables Vol C Tables 4.2.6.8 and 6.1.1.4'
H H 0.0000 0.0000 'International Tables Vol C Tables 4.2.6.8 and 6.1.1.4'
Si Si 0.0817 0.0704 'International Tables Vol C Tables 4.2.6.8 and 6.1.1.4'
Cl Cl 0.1484 0.1585 'International Tables Vol C Tables 4.2.6.8 and 6.1.1.4'

loop_
_geom_angle_atom_site_label_1
_geom_angle_atom_site_label_2
_geom_angle_atom_site_label_3
_geom_angle
C1 Si1 Cl3 108.03(14)
C1 Si1 Cl2 109.86(15)
Cl3 Si1 Cl2 109.45(7)
C1 Si1 Cl1 113.39(13)
Cl3 Si1 Cl1 107.84(8)
Cl2 Si1 Cl1 108.21(9)
C3 Si2 Cl4 113.14(13)
C3 Si2 Cl6 110.44(13)
Cl4 Si2 Cl6 107.97(7)
C3 Si2 Cl5 109.11(14)
Cl4 Si2 Cl5 108.07(7)
Cl6 Si2 Cl5 107.96(8)
C2 C1 Si1 116.9(3)
C6 C2 C1 112.4(3)
C6 C2 C3 101.8(3)
C1 C2 C3 114.5(3)
C2 C3 C4 105.2(3)
C2 C3 Si2 110.1(3)
C4 C3 Si2 112.5(2)
C5 C4 C11 112.1(3)
C5 C4 C3 101.5(3)
C11 C4 C3 113.2(3)
C10 C5 C6 120.6(3)
C10 C5 C4 128.1(3)
C6 C5 C4 111.3(3)
C7 C6 C5 119.7(4)
C7 C6 C2 128.8(4)
C5 C6 C2 111.5(3)
C6 C7 C8 120.2(4)
C6 C7 Cl7 118.8(3)
C8 C7 Cl7 120.9(3)
C7 C8 C9 119.9(3)
C7 C8 Cl8 120.4(3)
C9 C8 Cl8 119.7(3)
C10 C9 C8 119.8(4)
C10 C9 Cl9 120.1(3)
C8 C9 Cl9 120.1(3)
C5 C10 C9 119.7(4)
C5 C10 Cl10 119.3(3)
C9 C10 Cl10 121.0(3)
C12 C11 C16 117.4(4)
C12 C11 C4 121.5(3)
C16 C11 C4 121.1(3)
C13 C12 C11 121.5(4)
C12 C13 C14 121.2(4)
C12 C13 Cl14 118.8(3)
C14 C13 Cl14 120.0(3)
C13 C14 C15 118.2(4)
C13 C14 Cl13 120.8(3)
C15 C14 Cl13 121.0(3)
C16 C15 C14 120.3(3)
C16 C15 Cl12 120.1(3)
C14 C15 Cl12 119.5(3)
C15 C16 C11 121.3(3)
C15 C16 Cl11 119.2(3)
C11 C16 Cl11 119.5(3)

loop_
_geom_bond_atom_site_label_1
_geom_bond_atom_site_label_2
_geom_bond_distance
Si1 C1 1.842(4)
Si1 Cl3 2.0240(16)
Si1 Cl2 2.0256(18)
Si1 Cl1 2.0328(17)
Si2 C3 1.872(4)
Si2 Cl4 2.0288(15)
Si2 Cl6 2.0291(17)
Si2 Cl5 2.0342(19)
Cl7 C7 1.738(4)
Cl8 C8 1.720(4)
Cl9 C9 1.721(4)
Cl10 C10 1.734(4)
Cl11 C16 1.731(4)
Cl12 C15 1.726(4)
Cl13 C14 1.714(4)
Cl14 C13 1.734(4)
C1 C2 1.555(5)
C2 C6 1.521(5)
C2 C3 1.568(5)
C3 C4 1.585(5)
C4 C5 1.513(5)
C4 C11 1.531(5)
C5 C10 1.390(5)
C5 C6 1.397(5)
C6 C7 1.385(5)
C7 C8 1.392(6)
C8 C9 1.407(6)
C9 C10 1.391(5)
C11 C12 1.398(5)
C11 C16 1.403(5)
C12 C13 1.378(6)
C13 C14 1.389(6)
C14 C15 1.406(6)
C15 C16 1.389(6)
